data_7015974
loop_
_publ_author_name
'Abedi, Anita'
'Safari, Nasser'
'Amani, Vahid'
'Khavasi, Hamid Reza'

_publ_section_title
;
 Synthesis, characterization, mechanochromism and photochromism of
 [Fe(dm4bt)(3)][FeCl(4)](2) and [Fe(dm4bt)(3)][FeBr(4)](2), along with
 the investigation of steric influence on spin state.
;
_journal_issue 26
_journal_name_full 'Dalton transactions (Cambridge, England : 2003)'
_journal_page_first 6877
_journal_page_last 6885
_journal_paper_doi 10.1039/c0dt01508c
_journal_volume 40
_journal_year 2011
_chemical_formula_sum 'C24 H24 Cl8 Fe3 N6 S6'
_chemical_formula_weight 1040.06
_chemical_name_systematic
;
?
;
_space_group_IT_number 167
_symmetry_cell_setting trigonal
_symmetry_space_group_name_Hall '-R 3 2"c'
_symmetry_space_group_name_H-M 'R -3 c :H'
_atom_sites_solution_hydrogens geom
_atom_sites_solution_primary direct
_atom_sites_solution_secondary difmap
_audit_creation_method SHELXL-97
_cell_angle_alpha 90.00
_cell_angle_beta 90.00
_cell_angle_gamma 120.00
_cell_formula_units_Z 6
_cell_length_a 12.6728(19)
_cell_length_b 12.6728(19)
_cell_length_c 42.174(7)
_cell_measurement_reflns_used 2000
_cell_measurement_temperature 120(2)
_cell_volume 5865.7(16)
_computing_cell_refinement 'X-Area 1.31 (Stoe & Cie GmbH, 2005)'
_computing_data_collection 'X-Area 1.31 (Stoe & Cie GmbH, 2005)'
_computing_data_reduction 'X-Area 1.31 (Stoe & Cie GmbH, 2005)'
_computing_molecular_graphics 'X-Step32 1.07e (Stoe & Cie GmbH, 2000)'
_computing_publication_material 'SHELXL-97 (Sheldrick, 1997)'
_computing_structure_refinement 'SHELXL-97 (Sheldrick, 1997)'
_computing_structure_solution 'SHELXS-97 (Sheldrick, 1990)'
_diffrn_ambient_temperature 120(2)
_diffrn_detector_area_resol_mean '0.15 mm'
_diffrn_measured_fraction_theta_full 0.967
_diffrn_measured_fraction_theta_max 0.967
_diffrn_measurement_device_type 'STOE IPDS II'
_diffrn_measurement_method 'rotation method'
_diffrn_radiation_monochromator graphite
_diffrn_radiation_source 'fine-focus sealed tube'
_diffrn_radiation_type MoK\a
_diffrn_radiation_wavelength 0.71073
_diffrn_reflns_av_R_equivalents 0.0218
_diffrn_reflns_av_sigmaI/netI 0.0132
_diffrn_reflns_limit_h_max 14
_diffrn_reflns_limit_h_min -16
_diffrn_reflns_limit_k_max 15
_diffrn_reflns_limit_k_min -4
_diffrn_reflns_limit_l_max 47
_diffrn_reflns_limit_l_min -55
_diffrn_reflns_number 5060
_diffrn_reflns_theta_full 27.86
_diffrn_reflns_theta_max 27.86
_diffrn_reflns_theta_min 2.09
_diffrn_standards_number 0
_exptl_absorpt_coefficient_mu 1.994
_exptl_absorpt_correction_T_max 0.372
_exptl_absorpt_correction_T_min 0.350
_exptl_absorpt_correction_type numerical
_exptl_absorpt_process_details 'shape of crystal determined optically'
_exptl_crystal_colour Red
_exptl_crystal_density_diffrn 1.767
_exptl_crystal_density_method 'not measured'
_exptl_crystal_description block
_exptl_crystal_F_000 3120
_exptl_crystal_size_max 0.45
_exptl_crystal_size_mid 0.45
_exptl_crystal_size_min 0.40
_refine_diff_density_max 0.546
_refine_diff_density_min -0.667
_refine_diff_density_rms 0.072
_refine_ls_extinction_coef 0.0010(3)
_refine_ls_extinction_expression Fc^*^=kFc[1+0.001xFc^2^\l^3^/sin(2\q)]^-1/4^
_refine_ls_extinction_method SHELXL
_refine_ls_goodness_of_fit_ref 1.124
_refine_ls_hydrogen_treatment constr
_refine_ls_matrix_type full
_refine_ls_number_parameters 73
_refine_ls_number_reflns 1515
_refine_ls_number_restraints 0
_refine_ls_restrained_S_all 1.124
_refine_ls_R_factor_all 0.0351
_refine_ls_R_factor_gt 0.0341
_refine_ls_shift/su_max 0.009
_refine_ls_shift/su_mean 0.002
_refine_ls_structure_factor_coef Fsqd
_refine_ls_weighting_details 'calc w=1/[\s^2^(Fo^2^)+(0.0319P)^2^+29.7417P] where P=(Fo^2^+2Fc^2^)/3'
_refine_ls_weighting_scheme calc
_refine_ls_wR_factor_gt 0.0848
_refine_ls_wR_factor_ref 0.0856
_reflns_number_gt 1473
_reflns_number_total 1515
_reflns_threshold_expression >2sigma(I)
_cod_data_source_file c0dt01508c.txt
_cod_data_source_block kh161-abs1
_cod_original_sg_symbol_H-M R-3c
_cod_database_code 7015974

loop_
_symmetry_equiv_pos_as_xyz
'x, y, z'
'-y, x-y, z'
'y, x, -z+1/2'
'-x+y, -x, z'
'-x, -x+y, -z+1/2'
'x-y, -y, -z+1/2'
'x+2/3, y+1/3, z+1/3'
'-y+2/3, x-y+1/3, z+1/3'
'y+2/3, x+1/3, -z+5/6'
'-x+y+2/3, -x+1/3, z+1/3'
'-x+2/3, -x+y+1/3, -z+5/6'
'x-y+2/3, -y+1/3, -z+5/6'
'x+1/3, y+2/3, z+2/3'
'-y+1/3, x-y+2/3, z+2/3'
'y+1/3, x+2/3, -z+7/6'
'-x+y+1/3, -x+2/3, z+2/3'
'-x+1/3, -x+y+2/3, -z+7/6'
'x-y+1/3, -y+2/3, -z+7/6'
'-x, -y, -z'
'y, -x+y, -z'
'-y, -x, z-1/2'
'x-y, x, -z'
'x, x-y, z-1/2'
'-x+y, y, z-1/2'
'-x+2/3, -y+1/3, -z+1/3'
'y+2/3, -x+y+1/3, -z+1/3'
'-y+2/3, -x+1/3, z-1/6'
'x-y+2/3, x+1/3, -z+1/3'
'x+2/3, x-y+1/3, z-1/6'
'-x+y+2/3, y+1/3, z-1/6'
'-x+1/3, -y+2/3, -z+2/3'
'y+1/3, -x+y+2/3, -z+2/3'
'-y+1/3, -x+2/3, z+1/6'
'x-y+1/3, x+2/3, -z+2/3'
'x+1/3, x-y+2/3, z+1/6'
'-x+y+1/3, y+2/3, z+1/6'

loop_
_atom_site_label
_atom_site_type_symbol
_atom_site_fract_x
_atom_site_fract_y
_atom_site_fract_z
_atom_site_U_iso_or_equiv
_atom_site_adp_type
_atom_site_occupancy
_atom_site_symmetry_multiplicity
_atom_site_calc_flag
_atom_site_refinement_flags
_atom_site_disorder_assembly
_atom_site_disorder_group
Fe1 Fe 0.6667 0.3333 0.0833 0.01399(19) Uani 1 6 d S . .
Fe2 Fe 1.0000 1.0000 0.094870(13) 0.02058(18) Uani 1 3 d S . .
C1 C 0.70789(18) 0.58900(18) 0.06962(5) 0.0164(4) Uani 1 1 d . . .
C2 C 0.7545(2) 0.69751(19) 0.05434(5) 0.0212(4) Uani 1 1 d . . .
H2 H 0.7384 0.7594 0.0595 0.025 Uiso 1 1 calc R . .
C3 C 0.81918(19) 0.55967(19) 0.03370(5) 0.0182(4) Uani 1 1 d . . .
C4 C 0.8793(2) 0.5031(2) 0.01552(5) 0.0246(5) Uani 1 1 d . . .
H4A H 0.9662 0.5527 0.0175 0.030 Uiso 1 1 calc R . .
H4B H 0.8570 0.4970 -0.0064 0.030 Uiso 1 1 calc R . .
H4C H 0.8535 0.4232 0.0238 0.030 Uiso 1 1 calc R . .
N1 N 0.74455(15) 0.50994(16) 0.05786(4) 0.0158(3) Uani 1 1 d . . .
Cl1 Cl 1.13935(6) 1.18140(5) 0.111798(14) 0.03033(19) Uani 1 1 d . . .
Cl2 Cl 1.0000 1.0000 0.04263(2) 0.0223(2) Uani 1 3 d S . .
S1 S 0.84766(5) 0.70297(5) 0.024205(13) 0.02358(17) Uani 1 1 d . . .

loop_
_atom_site_aniso_label
_atom_site_aniso_U_11
_atom_site_aniso_U_22
_atom_site_aniso_U_33
_atom_site_aniso_U_23
_atom_site_aniso_U_13
_atom_site_aniso_U_12
Fe1 0.0126(2) 0.0126(2) 0.0169(3) 0.000 0.000 0.00628(12)
Fe2 0.0213(2) 0.0213(2) 0.0191(3) 0.000 0.000 0.01065(11)
C1 0.0163(9) 0.0159(9) 0.0175(9) -0.0013(7) 0.0001(7) 0.0083(7)
C2 0.0239(10) 0.0171(9) 0.0235(10) 0.0016(8) 0.0060(8) 0.0109(8)
C3 0.0169(9) 0.0171(9) 0.0195(9) 0.0007(7) 0.0012(7) 0.0077(8)
C4 0.0284(11) 0.0249(11) 0.0253(10) 0.0052(9) 0.0106(9) 0.0168(9)
N1 0.0147(8) 0.0153(8) 0.0175(7) 0.0009(6) 0.0010(6) 0.0076(6)
Cl1 0.0308(3) 0.0251(3) 0.0307(3) -0.0044(2) -0.0083(2) 0.0107(2)
Cl2 0.0235(3) 0.0235(3) 0.0200(4) 0.000 0.000 0.01174(15)
S1 0.0283(3) 0.0172(3) 0.0250(3) 0.0057(2) 0.0108(2) 0.0112(2)

loop_
_atom_type_symbol
_atom_type_description
_atom_type_scat_dispersion_real
_atom_type_scat_dispersion_imag
_atom_type_scat_source
Fe Fe 0.3463 0.8444 'International Tables Vol C Tables 4.2.6.8 and 6.1.1.4'
C C 0.0033 0.0016 'International Tables Vol C Tables 4.2.6.8 and 6.1.1.4'
H H 0.0000 0.0000 'International Tables Vol C Tables 4.2.6.8 and 6.1.1.4'
N N 0.0061 0.0033 'International Tables Vol C Tables 4.2.6.8 and 6.1.1.4'
O O 0.0106 0.0060 'International Tables Vol C Tables 4.2.6.8 and 6.1.1.4'
Cl Cl 0.1484 0.1585 'International Tables Vol C Tables 4.2.6.8 and 6.1.1.4'
S S 0.1246 0.1234 'International Tables Vol C Tables 4.2.6.8 and 6.1.1.4'

loop_
_geom_angle_atom_site_label_1
_geom_angle_atom_site_label_2
_geom_angle_atom_site_label_3
_geom_angle
_geom_angle_site_symmetry_1
_geom_angle_site_symmetry_3
_geom_angle_publ_flag
N1 Fe1 N1 98.56(6) 17_654 18_554 ?
N1 Fe1 N1 98.56(6) 17_654 15_544 ?
N1 Fe1 N1 98.56(6) 18_554 15_544 ?
N1 Fe1 N1 173.18(9) 17_654 4_665 ?
N1 Fe1 N1 86.83(9) 18_554 4_665 ?
N1 Fe1 N1 76.40(9) 15_544 4_665 ?
N1 Fe1 N1 86.83(9) 17_654 2_655 ?
N1 Fe1 N1 76.40(9) 18_554 2_655 ?
N1 Fe1 N1 173.18(9) 15_544 2_655 ?
N1 Fe1 N1 98.56(6) 4_665 2_655 ?
N1 Fe1 N1 76.40(9) 17_654 . ?
N1 Fe1 N1 173.18(9) 18_554 . ?
N1 Fe1 N1 86.83(9) 15_544 . ?
N1 Fe1 N1 98.56(6) 4_665 . ?
N1 Fe1 N1 98.56(6) 2_655 . ?
Cl1 Fe2 Cl1 110.03(2) . 2_765 ?
Cl1 Fe2 Cl1 110.03(2) . 4_675 ?
Cl1 Fe2 Cl1 110.03(2) 2_765 4_675 ?
Cl1 Fe2 Cl2 108.91(2) . . ?
Cl1 Fe2 Cl2 108.91(2) 2_765 . ?
Cl1 Fe2 Cl2 108.91(2) 4_675 . ?
C2 C1 N1 115.34(17) . . ?
C2 C1 C1 127.32(12) . 17_654 ?
N1 C1 C1 117.34(11) . 17_654 ?
C1 C2 S1 109.60(16) . . ?
C1 C2 H2 125.2 . . ?
S1 C2 H2 125.2 . . ?
N1 C3 C4 125.77(19) . . ?
N1 C3 S1 114.12(16) . . ?
C4 C3 S1 120.09(15) . . ?
C3 C4 H4A 109.5 . . ?
C3 C4 H4B 109.5 . . ?
H4A C4 H4B 109.5 . . ?
C3 C4 H4C 109.5 . . ?
H4A C4 H4C 109.5 . . ?
H4B C4 H4C 109.5 . . ?
C3 N1 C1 110.48(17) . . ?
C3 N1 Fe1 135.06(14) . . ?
C1 N1 Fe1 114.45(13) . . ?
C2 S1 C3 90.45(10) . . ?

loop_
_geom_bond_atom_site_label_1
_geom_bond_atom_site_label_2
_geom_bond_distance
_geom_bond_site_symmetry_2
_geom_bond_publ_flag
Fe1 N1 2.2198(18) 17_654 ?
Fe1 N1 2.2199(18) 18_554 ?
Fe1 N1 2.2199(18) 15_544 ?
Fe1 N1 2.2199(18) 4_665 ?
Fe1 N1 2.2199(18) 2_655 ?
Fe1 N1 2.2199(18) . ?
Fe2 Cl1 2.2030(7) . ?
Fe2 Cl1 2.2030(7) 2_765 ?
Fe2 Cl1 2.2030(7) 4_675 ?
Fe2 Cl2 2.2032(11) . ?
C1 C2 1.357(3) . ?
C1 N1 1.390(3) . ?
C1 C1 1.469(4) 17_654 ?
C2 S1 1.712(2) . ?
C2 H2 0.9300 . ?
C3 N1 1.317(3) . ?
C3 C4 1.493(3) . ?
C3 S1 1.713(2) . ?
C4 H4A 0.9600 . ?
C4 H4B 0.9600 . ?
C4 H4C 0.9600 . ?

loop_
_geom_torsion_atom_site_label_1
_geom_torsion_atom_site_label_2
_geom_torsion_atom_site_label_3
_geom_torsion_atom_site_label_4
_geom_torsion
_geom_torsion_site_symmetry_1
_geom_torsion_site_symmetry_2
_geom_torsion_site_symmetry_3
_geom_torsion_site_symmetry_4
_geom_torsion_publ_flag
N1 C1 C2 S1 0.0(2) . . . . ?
C1 C1 C2 S1 179.1(2) 17_654 . . . ?
C4 C3 N1 C1 178.5(2) . . . . ?
S1 C3 N1 C1 -0.1(2) . . . . ?
C4 C3 N1 Fe1 -1.4(3) . . . . ?
S1 C3 N1 Fe1 179.98(11) . . . . ?
C2 C1 N1 C3 0.1(3) . . . . ?
C1 C1 N1 C3 -179.1(2) 17_654 . . . ?
C2 C1 N1 Fe1 -179.98(15) . . . . ?
C1 C1 N1 Fe1 0.8(3) 17_654 . . . ?
N1 Fe1 N1 C3 179.6(2) 17_654 . . . ?
N1 Fe1 N1 C3 -137.6(2) 18_554 . . . ?
N1 Fe1 N1 C3 80.0(2) 15_544 . . . ?
N1 Fe1 N1 C3 4.3(2) 4_665 . . . ?
N1 Fe1 N1 C3 -95.79(17) 2_655 . . . ?
N1 Fe1 N1 C1 -0.28(10) 17_654 . . . ?
N1 Fe1 N1 C1 42.50(13) 18_554 . . . ?
N1 Fe1 N1 C1 -99.88(15) 15_544 . . . ?
N1 Fe1 N1 C1 -175.60(13) 4_665 . . . ?
N1 Fe1 N1 C1 84.33(17) 2_655 . . . ?
C1 C2 S1 C3 -0.04(17) . . . . ?
N1 C3 S1 C2 0.10(18) . . . . ?
C4 C3 S1 C2 -178.63(19) . . . . ?
